data_7225259
loop_
_publ_author_name
'Du, Pei-Yao'
'Gu, Wen'
'Liu, Xin'

_publ_section_title
;
 Three types of lanthanide coordination polymers from 1D to 3D based on a
 tetracarboxylate ligand: synthesis, structural diversities and properties
;
_journal_issue 27
_journal_name_full CrystEngComm
_journal_page_first 5140
_journal_paper_doi 10.1039/C6CE00600K
_journal_volume 18
_journal_year 2016
_chemical_formula_sum 'C19 H18 Er N3 O11'
_chemical_formula_weight 631.62
_chemical_name_systematic
; 
 ? 
;
_space_group_IT_number 2
_symmetry_cell_setting triclinic
_symmetry_space_group_name_Hall '-P 1'
_symmetry_space_group_name_H-M 'P -1'
_atom_sites_solution_hydrogens geom
_atom_sites_solution_primary direct
_atom_sites_solution_secondary difmap
_audit_creation_method SHELXL-97
_audit_update_record
;
2016-05-09 deposited with the CCDC.
2016-05-17 downloaded from the CCDC.
;
_cell_angle_alpha 102.47(3)
_cell_angle_beta 101.76(3)
_cell_angle_gamma 90.56(3)
_cell_formula_units_Z 2
_cell_length_a 6.9004(14)
_cell_length_b 11.235(2)
_cell_length_c 13.381(3)
_cell_measurement_reflns_used 3310
_cell_measurement_temperature 293(2)
_cell_measurement_theta_max 25.01
_cell_measurement_theta_min 1.59
_cell_volume 990.1(4)
_computing_cell_refinement SMART
_computing_data_collection 'SMART (Bruker, 2000)'
_computing_data_reduction 'SAINT (Bruker, 2000)'
_computing_molecular_graphics SHELXTL
_computing_publication_material SHELXTL
_computing_structure_refinement 'SHELXL-97 (Sheldrick, 1997)'
_computing_structure_solution 'SHELXS-97 (Sheldrick, 1990)'
_diffrn_ambient_temperature 293(2)
_diffrn_measured_fraction_theta_full 0.995
_diffrn_measured_fraction_theta_max 0.995
_diffrn_measurement_device_type 'Bruker Smart Apex CCD area detector'
_diffrn_radiation_monochromator graphite
_diffrn_radiation_source 'fine-focus sealed tube'
_diffrn_radiation_type MoK\a
_diffrn_radiation_wavelength 0.71073
_diffrn_reflns_av_R_equivalents 0.0590
_diffrn_reflns_av_sigmaI/netI 0.1177
_diffrn_reflns_limit_h_max 8
_diffrn_reflns_limit_h_min -8
_diffrn_reflns_limit_k_max 13
_diffrn_reflns_limit_k_min -13
_diffrn_reflns_limit_l_max 15
_diffrn_reflns_limit_l_min -14
_diffrn_reflns_number 8102
_diffrn_reflns_theta_full 25.00
_diffrn_reflns_theta_max 25.00
_diffrn_reflns_theta_min 1.59
_exptl_absorpt_coefficient_mu 4.312
_exptl_absorpt_correction_T_max 0.622
_exptl_absorpt_correction_T_min 0.445
_exptl_absorpt_correction_type multi-scan
_exptl_absorpt_process_details SADABS
_exptl_crystal_colour orange
_exptl_crystal_density_diffrn 2.119
_exptl_crystal_density_meas ?
_exptl_crystal_density_method 'not measured'
_exptl_crystal_description block
_exptl_crystal_F_000 618
_exptl_crystal_size_max 0.19
_exptl_crystal_size_mid 0.16
_exptl_crystal_size_min 0.11
_refine_diff_density_max 3.334
_refine_diff_density_min -2.110
_refine_diff_density_rms 0.232
_refine_ls_extinction_method none
_refine_ls_goodness_of_fit_ref 0.977
_refine_ls_hydrogen_treatment constr
_refine_ls_matrix_type full
_refine_ls_number_parameters 312
_refine_ls_number_reflns 3475
_refine_ls_number_restraints 49
_refine_ls_restrained_S_all 0.971
_refine_ls_R_factor_all 0.0535
_refine_ls_R_factor_gt 0.0440
_refine_ls_shift/su_max 0.007
_refine_ls_shift/su_mean 0.000
_refine_ls_structure_factor_coef Fsqd
_refine_ls_weighting_details 'calc w=1/[\s^2^(Fo^2^)+(0.0239P)^2^+0.0000P] where P=(Fo^2^+2Fc^2^)/3'
_refine_ls_weighting_scheme calc
_refine_ls_wR_factor_gt 0.0892
_refine_ls_wR_factor_ref 0.0931
_reflns_number_gt 2797
_reflns_number_total 3475
_reflns_threshold_expression >2sigma(I)
_cod_data_source_file c6ce00600k2.cif
_cod_data_source_block 2
_cod_depositor_comments
;
The following automatic conversions were performed:

'_exptl_absorpt_correction_type' value 'Multi-scan' changed to
'multi-scan' according to
/usr/data/users/saulius/crontab/automatic-downloads/rss-feeds/RSC/lib/dictionaries/cif_core.dic
dictionary named 'cif_core.dic' version 2.4.2 from 2011-04-26.

'_exptl_crystal_density_meas' value 'none' was changed to '?' - the
value is perceived as not measured.

Automatic conversion script
Id: cif_fix_values 4268 2015-11-12 08:31:59Z antanas 

 Adding full bibliography for 7225253--7225260.cif.
;
_cod_original_cell_volume 990.1(3)
_cod_original_sg_symbol_H-M P-1
_cod_database_code 7225259

loop_
_symmetry_equiv_pos_as_xyz
'x, y, z'
'-x, -y, -z'

loop_
_atom_site_label
_atom_site_type_symbol
_atom_site_fract_x
_atom_site_fract_y
_atom_site_fract_z
_atom_site_U_iso_or_equiv
_atom_site_adp_type
_atom_site_occupancy
_atom_site_symmetry_multiplicity
_atom_site_calc_flag
_atom_site_refinement_flags
Er1 Er 0.89364(5) 0.10275(3) 0.84793(2) 0.00894(12) Uani 1 1 d .
O1 O 0.6636(8) 0.1648(5) 0.7106(4) 0.0129(13) Uani 1 1 d .
O2 O 0.6862(7) 0.2716(5) 0.8732(4) 0.0112(12) Uani 1 1 d .
C1 C 0.6256(11) 0.2614(7) 0.7752(5) 0.0085(17) Uani 1 1 d .
C2 C 0.5216(10) 0.3625(7) 0.7360(5) 0.0053(16) Uani 1 1 d U
C3 C 0.5391(10) 0.4785(7) 0.8011(5) 0.0065(16) Uani 1 1 d U
H3 H 0.5984 0.4889 0.8716 0.008 Uiso 1 1 calc R
C4 C 0.4702(11) 0.5789(7) 0.7632(5) 0.0094(18) Uani 1 1 d .
C5 C 0.3734(10) 0.5617(7) 0.6568(5) 0.0073(17) Uani 1 1 d U
H5 H 0.3242 0.6277 0.6299 0.009 Uiso 1 1 calc R
C6 C 0.3528(11) 0.4459(7) 0.5934(5) 0.0086(17) Uani 1 1 d .
C7 C 0.4280(11) 0.3458(7) 0.6302(5) 0.0102(18) Uani 1 1 d .
H7 H 0.4165 0.2690 0.5856 0.012 Uiso 1 1 calc R
C8 C 0.5067(10) 0.7074(7) 0.8301(5) 0.0057(16) Uani 1 1 d U
O3 O 0.6024(7) 0.7223(5) 0.9255(4) 0.0105(12) Uani 1 1 d .
O4 O 0.4440(8) 0.7925(5) 0.7892(4) 0.0131(13) Uani 1 1 d .
N1 N 0.2608(9) 0.4153(6) 0.4832(4) 0.0087(15) Uani 1 1 d .
N2 N 0.1948(9) 0.5051(6) 0.4451(4) 0.0078(15) Uani 1 1 d .
C9 C -0.1374(11) 0.6179(7) 0.1212(5) 0.0072(16) Uani 1 1 d U
O5 O -0.0873(7) 0.7281(5) 0.1554(3) 0.0104(12) Uani 1 1 d .
O6 O -0.2641(8) 0.5787(5) 0.0334(4) 0.0190(14) Uani 1 1 d .
H6 H -0.3164 0.5130 0.0338 0.028 Uiso 1 1 calc RD
C10 C -0.0598(11) 0.5220(7) 0.1772(5) 0.0066(17) Uani 1 1 d .
C11 C -0.0744(11) 0.3999(7) 0.1233(5) 0.0090(17) Uani 1 1 d .
H11 H -0.1373 0.3786 0.0530 0.011 Uiso 1 1 calc RD
C12 C 0.0043(10) 0.3105(7) 0.1740(5) 0.0065(17) Uani 1 1 d .
C13 C 0.0947(10) 0.3431(7) 0.2808(5) 0.0086(17) Uani 1 1 d .
H13 H 0.1473 0.2834 0.3155 0.010 Uiso 1 1 calc R
C14 C 0.1060(11) 0.4648(7) 0.3352(5) 0.0064(16) Uani 1 1 d U
C15 C 0.0330(10) 0.5562(7) 0.2833(5) 0.0111(18) Uani 1 1 d .
H15 H 0.0458 0.6378 0.3186 0.013 Uiso 1 1 calc R
C16 C -0.0037(11) 0.1809(7) 0.1174(5) 0.0078(17) Uani 1 1 d .
O7 O -0.0948(7) 0.1507(5) 0.0233(4) 0.0096(12) Uani 1 1 d U
O8 O 0.0787(7) 0.1035(5) 0.1680(4) 0.0111(12) Uani 1 1 d .
O9 O 0.5932(7) 0.0153(5) 0.8602(4) 0.0118(12) Uani 1 1 d .
H9A H 0.5496 0.0591 0.9112 0.018 Uiso 1 1 d R
H9B H 0.6109 -0.0568 0.8713 0.018 Uiso 1 1 d R
O10 O 1.2379(7) 0.0751(5) 0.9309(4) 0.0100(12) Uani 1 1 d .
H10A H 1.2452 0.0096 0.9577 0.015 Uiso 1 1 d R
H10B H 1.2853 0.1387 0.9823 0.015 Uiso 1 1 d R
O11 O 1.0099(7) 0.0316(5) 0.6969(3) 0.0134(13) Uani 1 1 d .
C17 C 1.1725(12) 0.0089(8) 0.6729(6) 0.0165(19) Uani 1 1 d U
H17 H 1.2830 0.0576 0.7128 0.020 Uiso 1 1 calc R
N3 N 1.1997(9) -0.0796(6) 0.5947(5) 0.0120(15) Uani 1 1 d .
C18 C 1.0353(12) -0.1631(8) 0.5305(6) 0.023(2) Uani 1 1 d .
H18A H 1.0601 -0.2446 0.5390 0.035 Uiso 1 1 calc R
H18B H 1.0234 -0.1605 0.4582 0.035 Uiso 1 1 calc R
H18C H 0.9144 -0.1389 0.5520 0.035 Uiso 1 1 calc R
C19 C 1.3952(11) -0.1010(8) 0.5723(6) 0.020(2) Uani 1 1 d .
H19A H 1.4889 -0.0388 0.6175 0.030 Uiso 1 1 calc R
H19B H 1.3919 -0.0989 0.5007 0.030 Uiso 1 1 calc R
H19C H 1.4341 -0.1796 0.5840 0.030 Uiso 1 1 calc R

loop_
_atom_site_aniso_label
_atom_site_aniso_U_11
_atom_site_aniso_U_22
_atom_site_aniso_U_33
_atom_site_aniso_U_23
_atom_site_aniso_U_13
_atom_site_aniso_U_12
Er1 0.0109(2) 0.0098(2) 0.0063(2) 0.00357(14) 0.00038(15) 0.00319(15)
O1 0.016(3) 0.014(3) 0.007(3) 0.001(2) 0.000(2) 0.001(3)
O2 0.012(3) 0.014(3) 0.009(3) 0.006(2) 0.004(2) 0.010(2)
C1 0.012(4) 0.004(4) 0.008(4) 0.000(3) 0.000(3) -0.001(3)
C2 0.0052(18) 0.0054(18) 0.0055(18) 0.0018(10) 0.0008(10) 0.0005(10)
C3 0.0067(18) 0.0067(19) 0.0063(18) 0.0021(10) 0.0011(10) 0.0003(10)
C4 0.009(4) 0.010(5) 0.012(4) 0.004(3) 0.007(3) 0.000(3)
C5 0.0073(19) 0.0075(19) 0.0077(18) 0.0025(10) 0.0017(10) 0.0002(10)
C6 0.008(4) 0.013(5) 0.006(4) 0.005(3) 0.001(3) 0.000(3)
C7 0.010(4) 0.009(5) 0.011(4) 0.003(3) 0.000(3) 0.002(3)
C8 0.0057(18) 0.0058(18) 0.0058(18) 0.0013(10) 0.0019(10) 0.0002(10)
O3 0.016(3) 0.006(3) 0.008(3) 0.003(2) -0.003(2) 0.003(2)
O4 0.016(3) 0.015(3) 0.008(3) 0.006(2) -0.004(2) 0.001(3)
N1 0.009(3) 0.016(4) 0.003(3) 0.002(3) 0.004(3) 0.003(3)
N2 0.009(3) 0.012(4) 0.005(3) 0.005(3) 0.004(3) 0.002(3)
C9 0.0071(18) 0.0075(19) 0.0069(18) 0.0011(10) 0.0018(10) 0.0005(10)
O5 0.012(3) 0.010(3) 0.008(3) 0.002(2) 0.000(2) 0.000(2)
O6 0.030(4) 0.009(3) 0.014(3) 0.001(2) -0.003(3) 0.002(3)
C10 0.008(4) 0.011(5) 0.004(4) 0.004(3) 0.004(3) 0.004(3)
C11 0.013(4) 0.009(5) 0.006(4) -0.001(3) 0.005(3) 0.001(3)
C12 0.007(4) 0.003(4) 0.010(4) 0.002(3) 0.002(3) 0.003(3)
C13 0.008(4) 0.009(5) 0.011(4) 0.005(3) 0.004(3) 0.005(3)
C14 0.0066(18) 0.0069(19) 0.0060(18) 0.0016(10) 0.0017(10) 0.0001(10)
C15 0.008(4) 0.016(5) 0.010(4) 0.002(3) 0.005(3) 0.000(4)
C16 0.014(4) 0.007(5) 0.003(4) 0.003(3) 0.002(3) 0.004(3)
O7 0.0107(15) 0.0092(15) 0.0087(14) 0.0021(9) 0.0012(10) 0.0012(9)
O8 0.012(3) 0.015(3) 0.005(3) 0.003(2) -0.002(2) 0.003(2)
O9 0.013(3) 0.006(3) 0.017(3) 0.004(2) 0.004(2) 0.004(2)
O10 0.010(3) 0.011(3) 0.010(3) 0.006(2) 0.000(2) -0.001(2)
O11 0.016(3) 0.022(4) 0.006(3) 0.007(2) 0.008(2) 0.008(3)
C17 0.017(2) 0.017(2) 0.016(2) 0.0041(10) 0.0027(11) 0.0012(10)
N3 0.013(4) 0.009(4) 0.016(3) 0.006(3) 0.002(3) 0.004(3)
C18 0.021(5) 0.025(6) 0.019(5) -0.003(4) 0.000(4) -0.005(4)
C19 0.024(5) 0.022(6) 0.020(5) 0.009(4) 0.016(4) 0.008(4)

loop_
_atom_type_symbol
_atom_type_description
_atom_type_scat_dispersion_real
_atom_type_scat_dispersion_imag
_atom_type_scat_source
C C 0.0030 0.0020 'International Tables Vol C Tables 4.2.6.8 and 6.1.1.4'
H H 0.0000 0.0000 'International Tables Vol C Tables 4.2.6.8 and 6.1.1.4'
Er Er -0.2590 4.9580 'International Tables Vol C Tables 4.2.6.8 and 6.1.1.4'
N N 0.0060 0.0030 'International Tables Vol C Tables 4.2.6.8 and 6.1.1.4'
O O 0.0110 0.0060 'International Tables Vol C Tables 4.2.6.8 and 6.1.1.4'

loop_
_geom_angle_atom_site_label_1
_geom_angle_atom_site_label_2
_geom_angle_atom_site_label_3
_geom_angle
_geom_angle_site_symmetry_1
_geom_angle_site_symmetry_3
O7 Er1 O8 96.85(18) 1_656 2_656
O7 Er1 O11 156.48(18) 1_656 .
O8 Er1 O11 73.33(19) 2_656 .
O7 Er1 O5 96.28(17) 1_656 2_666
O8 Er1 O5 138.34(18) 2_656 2_666
O11 Er1 O5 79.07(18) . 2_666
O7 Er1 O9 77.30(17) 1_656 .
O8 Er1 O9 71.04(19) 2_656 .
O11 Er1 O9 117.57(18) . .
O5 Er1 O9 150.59(19) 2_666 .
O7 Er1 O2 75.26(18) 1_656 .
O8 Er1 O2 146.76(18) 2_656 .
O11 Er1 O2 124.46(18) . .
O5 Er1 O2 74.89(18) 2_666 .
O9 Er1 O2 75.72(19) . .
O7 Er1 O1 128.52(18) 1_656 .
O8 Er1 O1 116.39(17) 2_656 .
O11 Er1 O1 74.35(18) . .
O5 Er1 O1 84.32(17) 2_666 .
O9 Er1 O1 78.00(18) . .
O2 Er1 O1 55.12(17) . .
O7 Er1 O10 74.58(17) 1_656 .
O8 Er1 O10 73.64(18) 2_656 .
O11 Er1 O10 82.09(17) . .
O5 Er1 O10 72.14(18) 2_666 .
O9 Er1 O10 131.15(17) . .
O2 Er1 O10 131.85(18) . .
O1 Er1 O10 149.43(17) . .
C1 O1 Er1 91.6(4) . .
C1 O2 Er1 92.6(5) . .
O2 C1 O1 119.4(7) . .
O2 C1 C2 119.7(6) . .
O1 C1 C2 120.9(6) . .
C3 C2 C7 119.6(7) . .
C3 C2 C1 119.6(6) . .
C7 C2 C1 120.3(7) . .
C4 C3 C2 121.4(7) . .
C4 C3 H3 119.3 . .
C2 C3 H3 119.3 . .
C3 C4 C5 118.9(7) . .
C3 C4 C8 122.0(7) . .
C5 C4 C8 118.9(7) . .
C6 C5 C4 119.3(8) . .
C6 C5 H5 120.4 . .
C4 C5 H5 120.4 . .
C5 C6 C7 121.9(7) . .
C5 C6 N1 125.2(7) . .
C7 C6 N1 112.8(7) . .
C6 C7 C2 118.8(7) . .
C6 C7 H7 120.6 . .
C2 C7 H7 120.6 . .
O4 C8 O3 123.8(7) . .
O4 C8 C4 117.9(6) . .
O3 C8 C4 118.3(7) . .
N2 N1 C6 115.1(6) . .
N1 N2 C14 110.6(6) . .
O5 C9 O6 121.8(7) . .
O5 C9 C10 123.0(6) . .
O6 C9 C10 115.2(6) . .
C9 O5 Er1 148.8(5) . 2_666
C9 O6 H6 109.5 . .
C11 C10 C15 120.8(7) . .
C11 C10 C9 120.0(6) . .
C15 C10 C9 119.2(7) . .
C12 C11 C10 120.3(7) . .
C12 C11 H11 119.8 . .
C10 C11 H11 119.8 . .
C11 C12 C13 119.5(7) . .
C11 C12 C16 121.2(6) . .
C13 C12 C16 119.3(7) . .
C14 C13 C12 120.1(7) . .
C14 C13 H13 119.9 . .
C12 C13 H13 119.9 . .
C13 C14 C15 120.6(7) . .
C13 C14 N2 123.4(7) . .
C15 C14 N2 116.0(7) . .
C10 C15 C14 118.5(7) . .
C10 C15 H15 120.7 . .
C14 C15 H15 120.7 . .
O7 C16 O8 122.7(7) . .
O7 C16 C12 119.2(7) . .
O8 C16 C12 118.1(6) . .
C16 O7 Er1 152.7(5) . 1_454
C16 O8 Er1 141.1(5) . 2_656
Er1 O9 H9A 109.9 . .
Er1 O9 H9B 109.5 . .
H9A O9 H9B 109.0 . .
Er1 O10 H10A 111.0 . .
Er1 O10 H10B 110.7 . .
H10A O10 H10B 107.8 . .
C17 O11 Er1 137.3(5) . .
O11 C17 N3 124.7(8) . .
O11 C17 H17 117.7 . .
N3 C17 H17 117.7 . .
C17 N3 C19 121.4(7) . .
C17 N3 C18 121.2(7) . .
C19 N3 C18 117.3(7) . .
N3 C18 H18A 109.5 . .
N3 C18 H18B 109.5 . .
H18A C18 H18B 109.5 . .
N3 C18 H18C 109.5 . .
H18A C18 H18C 109.5 . .
H18B C18 H18C 109.5 . .
N3 C19 H19A 109.5 . .
N3 C19 H19B 109.5 . .
H19A C19 H19B 109.5 . .
N3 C19 H19C 109.5 . .
H19A C19 H19C 109.5 . .
H19B C19 H19C 109.5 . .

loop_
_geom_bond_atom_site_label_1
_geom_bond_atom_site_label_2
_geom_bond_distance
_geom_bond_site_symmetry_2
Er1 O7 2.275(5) 1_656
Er1 O8 2.295(6) 2_656
Er1 O11 2.312(5) .
Er1 O5 2.326(5) 2_666
Er1 O9 2.336(5) .
Er1 O2 2.395(5) .
Er1 O1 2.402(5) .
Er1 O10 2.462(5) .
O1 C1 1.298(9) .
O2 C1 1.273(8) .
C1 C2 1.482(10) .
C2 C3 1.391(10) .
C2 C7 1.403(10) .
C3 C4 1.383(11) .
C3 H3 0.9300 .
C4 C5 1.415(10) .
C4 C8 1.514(10) .
C5 C6 1.379(10) .
C5 H5 0.9300 .
C6 C7 1.387(10) .
C6 N1 1.445(9) .
C7 H7 0.9300 .
C8 O4 1.240(9) .
C8 O3 1.287(8) .
N1 N2 1.274(9) .
N2 C14 1.444(9) .
C9 O5 1.243(9) .
C9 O6 1.299(8) .
C9 C10 1.485(10) .
O5 Er1 2.326(5) 2_666
O6 H6 0.8200 .
C10 C11 1.397(10) .
C10 C15 1.400(9) .
C11 C12 1.385(10) .
C11 H11 0.9300 .
C12 C13 1.404(9) .
C12 C16 1.484(10) .
C13 C14 1.396(10) .
C13 H13 0.9300 .
C14 C15 1.403(10) .
C15 H15 0.9300 .
C16 O7 1.260(8) .
C16 O8 1.282(9) .
O7 Er1 2.275(5) 1_454
O8 Er1 2.295(6) 2_656
O9 H9A 0.8598 .
O9 H9B 0.8600 .
O10 H10A 0.8840 .
O10 H10B 0.8842 .
O11 C17 1.242(9) .
C17 N3 1.324(10) .
C17 H17 0.9300 .
N3 C19 1.452(9) .
N3 C18 1.463(9) .
C18 H18A 0.9600 .
C18 H18B 0.9600 .
C18 H18C 0.9600 .
C19 H19A 0.9600 .
C19 H19B 0.9600 .
C19 H19C 0.9600 .

loop_
_geom_torsion_atom_site_label_1
_geom_torsion_atom_site_label_2
_geom_torsion_atom_site_label_3
_geom_torsion_atom_site_label_4
_geom_torsion
_geom_torsion_site_symmetry_1
_geom_torsion_site_symmetry_4
O7 Er1 O1 C1 24.5(5) 1_656 .
O8 Er1 O1 C1 148.9(4) 2_656 .
O11 Er1 O1 C1 -149.2(5) . .
O5 Er1 O1 C1 -69.0(4) 2_666 .
O9 Er1 O1 C1 87.3(4) . .
O2 Er1 O1 C1 6.5(4) . .
O10 Er1 O1 C1 -108.3(5) . .
O7 Er1 O2 C1 -172.1(4) 1_656 .
O8 Er1 O2 C1 -92.3(5) 2_656 .
O11 Er1 O2 C1 22.1(5) . .
O5 Er1 O2 C1 87.0(4) 2_666 .
O9 Er1 O2 C1 -91.8(4) . .
O1 Er1 O2 C1 -6.6(4) . .
O10 Er1 O2 C1 135.1(4) . .
Er1 O2 C1 O1 11.6(7) . .
Er1 O2 C1 C2 -165.4(6) . .
Er1 O1 C1 O2 -11.5(7) . .
Er1 O1 C1 C2 165.4(6) . .
O2 C1 C2 C3 18.1(11) . .
O1 C1 C2 C3 -158.9(7) . .
O2 C1 C2 C7 -170.4(7) . .
O1 C1 C2 C7 12.7(11) . .
C7 C2 C3 C4 -1.5(11) . .
C1 C2 C3 C4 170.0(6) . .
C2 C3 C4 C5 2.4(11) . .
C2 C3 C4 C8 -173.6(6) . .
C3 C4 C5 C6 -1.0(11) . .
C8 C4 C5 C6 175.2(6) . .
C4 C5 C6 C7 -1.4(11) . .
C4 C5 C6 N1 -178.8(6) . .
C5 C6 C7 C2 2.2(11) . .
N1 C6 C7 C2 180.0(6) . .
C3 C2 C7 C6 -0.8(11) . .
C1 C2 C7 C6 -172.3(7) . .
C3 C4 C8 O4 178.3(7) . .
C5 C4 C8 O4 2.3(10) . .
C3 C4 C8 O3 -1.1(10) . .
C5 C4 C8 O3 -177.1(6) . .
C5 C6 N1 N2 -0.3(10) . .
C7 C6 N1 N2 -178.0(6) . .
C6 N1 N2 C14 -179.9(6) . .
O6 C9 O5 Er1 -80.3(12) . 2_666
C10 C9 O5 Er1 100.3(10) . 2_666
O5 C9 C10 C11 -161.5(7) . .
O6 C9 C10 C11 19.1(10) . .
O5 C9 C10 C15 16.6(10) . .
O6 C9 C10 C15 -162.8(7) . .
C15 C10 C11 C12 -0.5(11) . .
C9 C10 C11 C12 177.6(7) . .
C10 C11 C12 C13 1.5(11) . .
C10 C11 C12 C16 -178.0(6) . .
C11 C12 C13 C14 -0.3(11) . .
C16 C12 C13 C14 179.2(6) . .
C12 C13 C14 C15 -2.0(11) . .
C12 C13 C14 N2 179.4(6) . .
N1 N2 C14 C13 0.6(10) . .
N1 N2 C14 C15 -178.1(6) . .
C11 C10 C15 C14 -1.8(11) . .
C9 C10 C15 C14 -179.9(6) . .
C13 C14 C15 C10 3.0(11) . .
N2 C14 C15 C10 -178.2(6) . .
C11 C12 C16 O7 -4.5(11) . .
C13 C12 C16 O7 176.0(6) . .
C11 C12 C16 O8 177.3(7) . .
C13 C12 C16 O8 -2.2(10) . .
O8 C16 O7 Er1 -81.8(13) . 1_454
C12 C16 O7 Er1 100.1(11) . 1_454
O7 C16 O8 Er1 -7.4(12) . 2_656
C12 C16 O8 Er1 170.7(5) . 2_656
O7 Er1 O11 C17 -16.3(11) 1_656 .
O8 Er1 O11 C17 -84.2(8) 2_656 .
O5 Er1 O11 C17 64.3(8) 2_666 .
O9 Er1 O11 C17 -141.6(8) . .
O2 Er1 O11 C17 127.2(8) . .
O1 Er1 O11 C17 151.4(8) . .
O10 Er1 O11 C17 -9.0(8) . .
Er1 O11 C17 N3 146.5(6) . .
O11 C17 N3 C19 -179.4(7) . .
O11 C17 N3 C18 -2.2(13) . .
